data_7122123
loop_
_publ_author_name
'Qin, Qi-Pin'
'Zou, Bi-Qun'
'Hu, Fei-Long'
'Huang, Guo-Bao'
'Wang, Shu-Long'
'Gu, Yun-Qiong'
'Tan, Ming-Xiong'

_publ_section_title
;
 Platinum(ii) complexes with rutaecarpine and tryptanthrin derivatives
 induce apoptosis by inhibiting telomerase activity and disrupting
 mitochondrial function.
;
_journal_issue 10
_journal_name_full MedChemComm
_journal_page_first 1639
_journal_page_last 1648
_journal_paper_doi 10.1039/c8md00247a
_journal_volume 9
_journal_year 2018
_chemical_formula_moiety 'C17 H13 Cl2 I N2 O3 Pt S'
_chemical_formula_sum 'C17 H13 Cl2 I N2 O3 Pt S'
_chemical_formula_weight 718.24
_space_group_crystal_system monoclinic
_space_group_IT_number 14
_space_group_name_Hall '-P 2ybc'
_space_group_name_H-M_alt 'P 1 21/c 1'
_symmetry_space_group_name_Hall '-P 2ybc'
_symmetry_space_group_name_H-M 'P 1 21/c 1'
_atom_sites_solution_hydrogens geom
_atom_sites_solution_primary direct
_atom_sites_solution_secondary difmap
_audit_creation_date 2018-04-27
_audit_creation_method
;
  Olex2 1.2-ac2
  (compiled 2012.03.06 svn.r2239, GUI svn.r4109)
;
_audit_update_record
;
2018-04-30 deposited with the CCDC.
2018-08-08 downloaded from the CCDC.
;
_cell_angle_alpha 90.00
_cell_angle_beta 108.1880(10)
_cell_angle_gamma 90.00
_cell_formula_units_Z 4
_cell_length_a 8.59400(10)
_cell_length_b 11.5135(2)
_cell_length_c 21.0202(3)
_cell_measurement_reflns_used 5197
_cell_measurement_temperature 293(2)
_cell_measurement_theta_max 26.89
_cell_measurement_theta_min 2.70
_cell_volume 1975.97(5)
_computing_data_reduction 'SAINT v7.68A (Bruker, 2009)'
_computing_molecular_graphics
;
O. V. Dolomanov, L. J. Bourhis, R. J. Gildea, J. A. K. Howard and H. Puschmann,
OLEX2: a complete structure solution, refinement and analysis program.
J. Appl. Cryst. (2009). 42, 339-341.
;
_computing_publication_material
;
O. V. Dolomanov, L. J. Bourhis, R. J. Gildea, J. A. K. Howard and H. Puschmann,
OLEX2: a complete structure solution, refinement and analysis program.
J. Appl. Cryst. (2009). 42, 339-341.
;
_computing_structure_refinement
;
XL, G.M. Sheldrick, Acta Cryst.
(2008). A64, 112-122
;
_computing_structure_solution 'SHELXS-97 (Sheldrick, 1990)'
_diffrn_ambient_temperature 293(2)
_diffrn_measured_fraction_theta_full 1.000
_diffrn_measured_fraction_theta_max 1.000
_diffrn_measurement_device_type 'CCD area detector'
_diffrn_measurement_method 'phi and omega scans'
_diffrn_radiation_monochromator graphite
_diffrn_radiation_type MoK\a
_diffrn_radiation_wavelength 0.71073
_diffrn_reflns_av_R_equivalents 0.0371
_diffrn_reflns_av_unetI/netI 0.0377
_diffrn_reflns_limit_h_max 10
_diffrn_reflns_limit_h_min -9
_diffrn_reflns_limit_k_max 13
_diffrn_reflns_limit_k_min -14
_diffrn_reflns_limit_l_max 26
_diffrn_reflns_limit_l_min -26
_diffrn_reflns_number 16045
_diffrn_reflns_theta_full 26.37
_diffrn_reflns_theta_max 26.37
_diffrn_reflns_theta_min 2.04
_diffrn_source 'fine-focus sealed tube'
_diffrn_source_current 30.0
_diffrn_source_power 1.5
_diffrn_source_voltage 50.0
_exptl_absorpt_coefficient_mu 9.061
_exptl_absorpt_correction_T_max 0.1596
_exptl_absorpt_correction_T_min 0.1187
_exptl_absorpt_correction_type multi-scan
_exptl_crystal_colour red
_exptl_crystal_density_diffrn 2.414
_exptl_crystal_density_method 'not measured'
_exptl_crystal_description block
_exptl_crystal_F_000 1336
_exptl_crystal_size_max 0.41
_exptl_crystal_size_mid 0.33
_exptl_crystal_size_min 0.32
_refine_diff_density_max 3.840
_refine_diff_density_min -2.951
_refine_diff_density_rms 0.220
_refine_ls_extinction_method none
_refine_ls_goodness_of_fit_ref 1.044
_refine_ls_hydrogen_treatment mixed
_refine_ls_matrix_type full
_refine_ls_number_parameters 246
_refine_ls_number_reflns 4041
_refine_ls_number_restraints 0
_refine_ls_restrained_S_all 1.044
_refine_ls_R_factor_all 0.0704
_refine_ls_R_factor_gt 0.0512
_refine_ls_shift/su_max 0.004
_refine_ls_shift/su_mean 0.000
_refine_ls_structure_factor_coef Fsqd
_refine_ls_weighting_details 'calc w=1/[\s^2^(Fo^2^)+(0.0913P)^2^+16.1164P] where P=(Fo^2^+2Fc^2^)/3'
_refine_ls_weighting_scheme calc
_refine_ls_wR_factor_gt 0.1536
_refine_ls_wR_factor_ref 0.1658
_reflns_number_gt 3078
_reflns_number_total 4041
_reflns_threshold_expression >2sigma(I)
_cod_data_source_file c8md00247a2.cif
_cod_data_source_block tmx201605162_0m
_cod_depositor_comments 'Adding full bibliography for 7122121--7122124.cif.'
_cod_database_code 7122123

loop_
_space_group_symop_id
_space_group_symop_operation_xyz
1 'x, y, z'
2 '-x, y+1/2, -z+1/2'
3 '-x, -y, -z'
4 'x, -y-1/2, z-1/2'

loop_
_atom_site_label
_atom_site_type_symbol
_atom_site_fract_x
_atom_site_fract_y
_atom_site_fract_z
_atom_site_U_iso_or_equiv
_atom_site_adp_type
_atom_site_occupancy
_atom_site_symmetry_multiplicity
_atom_site_calc_flag
_atom_site_refinement_flags
Pt1 Pt 0.22895(5) 0.81018(4) 0.72118(2) 0.04152(18) Uani 1 1 d .
I1 I 0.37007(13) 0.31115(9) 0.42050(6) 0.0739(3) Uani 1 1 d .
Cl1 Cl 0.3761(4) 0.8154(3) 0.83330(15) 0.0550(7) Uani 1 1 d .
Cl2 Cl 0.0105(4) 0.7229(4) 0.74457(18) 0.0742(10) Uani 1 1 d .
S1 S 0.4309(3) 0.8949(2) 0.69525(14) 0.0449(6) Uani 1 1 d .
O1 O 0.4286(10) 0.8759(8) 0.6271(4) 0.056(2) Uani 1 1 d .
O2 O -0.1564(13) 0.8055(8) 0.4205(5) 0.074(3) Uani 1 1 d .
O3 O 0.3061(11) 0.5980(8) 0.6513(4) 0.062(2) Uani 1 1 d .
N1 N 0.0896(11) 0.8092(8) 0.6215(5) 0.043(2) Uani 1 1 d .
N2 N 0.0342(11) 0.7320(8) 0.5119(4) 0.042(2) Uani 1 1 d .
C1 C -0.0308(13) 0.8966(10) 0.5940(6) 0.045(3) Uani 1 1 d .
C2 C -0.0597(14) 0.9795(11) 0.6357(7) 0.053(3) Uani 1 1 d .
H2 H 0.0030 0.9815 0.6807 0.064 Uiso 1 1 calc R
C3 C -0.1826(17) 1.0602(12) 0.6106(8) 0.069(4) Uani 1 1 d .
H3 H -0.2059 1.1155 0.6387 0.083 Uiso 1 1 calc R
C4 C -0.2716(16) 1.0576(13) 0.5423(8) 0.073(4) Uani 1 1 d .
H4 H -0.3536 1.1122 0.5248 0.088 Uiso 1 1 calc R
C5 C -0.2401(16) 0.9774(13) 0.5018(7) 0.061(3) Uani 1 1 d .
H5 H -0.3011 0.9765 0.4566 0.073 Uiso 1 1 calc R
C6 C -0.1197(13) 0.8970(10) 0.5260(6) 0.049(3) Uani 1 1 d .
C7 C -0.0867(14) 0.8110(10) 0.4798(6) 0.045(3) Uani 1 1 d .
C8 C 0.1144(13) 0.7320(10) 0.5802(5) 0.041(2) Uani 1 1 d .
C9 C 0.2255(14) 0.6293(9) 0.5970(6) 0.045(3) Uani 1 1 d .
C10 C 0.2053(13) 0.5751(10) 0.5309(6) 0.045(3) Uani 1 1 d .
C11 C 0.0961(14) 0.6389(10) 0.4825(5) 0.046(3) Uani 1 1 d .
C12 C 0.0555(15) 0.6094(12) 0.4152(6) 0.054(3) Uani 1 1 d .
H12 H -0.0209 0.6517 0.3822 0.065 Uiso 1 1 calc R
C13 C 0.1345(17) 0.5139(13) 0.3998(7) 0.064(4) Uani 1 1 d .
H13 H 0.1120 0.4924 0.3552 0.077 Uiso 1 1 calc R
C14 C 0.2466(16) 0.4490(11) 0.4490(7) 0.056(3) Uani 1 1 d .
C15 C 0.2849(14) 0.4797(11) 0.5152(6) 0.051(3) Uani 1 1 d .
H15 H 0.3615 0.4379 0.5484 0.061 Uiso 1 1 calc R
C16 C 0.4202(19) 1.0466(11) 0.7101(8) 0.070(4) Uani 1 1 d .
H16A H 0.5074 1.0859 0.6994 0.105 Uiso 1 1 calc R
H16B H 0.4304 1.0594 0.7563 0.105 Uiso 1 1 calc R
H16C H 0.3168 1.0764 0.6824 0.105 Uiso 1 1 calc R
C17 C 0.6287(15) 0.8593(13) 0.7489(7) 0.064(3) Uani 1 1 d .
H17A H 0.6551 0.7810 0.7403 0.095 Uiso 1 1 calc R
H17B H 0.6308 0.8661 0.7947 0.095 Uiso 1 1 calc R
H17C H 0.7077 0.9115 0.7409 0.095 Uiso 1 1 calc R

loop_
_atom_site_aniso_label
_atom_site_aniso_U_11
_atom_site_aniso_U_22
_atom_site_aniso_U_33
_atom_site_aniso_U_23
_atom_site_aniso_U_13
_atom_site_aniso_U_12
Pt1 0.0386(3) 0.0434(3) 0.0379(3) -0.00231(18) 0.00516(18) 0.00185(18)
I1 0.0683(6) 0.0749(7) 0.0847(7) -0.0223(5) 0.0327(5) -0.0178(5)
Cl1 0.0543(17) 0.0689(19) 0.0384(15) -0.0080(13) 0.0096(13) -0.0016(14)
Cl2 0.0528(18) 0.112(3) 0.0541(19) 0.012(2) 0.0118(15) -0.0123(19)
S1 0.0420(14) 0.0428(14) 0.0442(15) 0.0010(12) 0.0053(12) -0.0015(11)
O1 0.057(5) 0.065(5) 0.045(5) 0.002(4) 0.015(4) -0.005(4)
O2 0.073(7) 0.086(7) 0.052(6) 0.010(5) 0.004(5) 0.019(5)
O3 0.078(6) 0.059(5) 0.038(4) 0.002(4) 0.001(4) 0.014(5)
N1 0.039(5) 0.049(5) 0.037(5) 0.003(4) 0.004(4) -0.002(4)
N2 0.048(5) 0.046(5) 0.030(4) 0.002(4) 0.011(4) -0.014(4)
C1 0.032(5) 0.044(6) 0.057(7) 0.011(5) 0.012(5) 0.000(4)
C2 0.042(6) 0.053(7) 0.058(7) 0.000(6) 0.006(5) 0.006(5)
C3 0.066(9) 0.051(7) 0.088(11) 0.001(7) 0.021(8) 0.010(7)
C4 0.049(8) 0.066(9) 0.092(11) 0.034(9) 0.005(7) 0.013(7)
C5 0.051(7) 0.070(9) 0.055(8) 0.012(7) 0.006(6) 0.009(6)
C6 0.037(6) 0.051(7) 0.052(7) 0.018(6) 0.004(5) -0.007(5)
C7 0.037(6) 0.056(7) 0.035(6) 0.017(5) 0.001(4) -0.001(5)
C8 0.043(6) 0.038(5) 0.042(6) 0.001(5) 0.012(5) -0.005(5)
C9 0.045(6) 0.038(6) 0.047(7) 0.000(5) 0.008(5) -0.004(5)
C10 0.043(6) 0.055(7) 0.040(6) -0.003(5) 0.015(5) -0.016(5)
C11 0.047(6) 0.051(6) 0.039(6) 0.002(5) 0.014(5) -0.017(5)
C12 0.047(7) 0.071(8) 0.044(7) 0.009(6) 0.012(5) -0.004(6)
C13 0.066(8) 0.086(10) 0.044(7) -0.008(7) 0.023(6) -0.020(8)
C14 0.055(7) 0.059(8) 0.061(8) -0.017(6) 0.030(6) -0.023(6)
C15 0.043(6) 0.056(7) 0.053(7) -0.008(6) 0.012(5) -0.011(5)
C16 0.087(10) 0.042(7) 0.073(9) 0.002(6) 0.013(8) -0.008(7)
C17 0.049(7) 0.073(9) 0.064(8) 0.003(7) 0.011(6) 0.004(7)

loop_
_atom_type_symbol
_atom_type_description
_atom_type_scat_dispersion_real
_atom_type_scat_dispersion_imag
_atom_type_scat_source
C C 0.0033 0.0016 'International Tables Vol C Tables 4.2.6.8 and 6.1.1.4'
H H 0.0000 0.0000 'International Tables Vol C Tables 4.2.6.8 and 6.1.1.4'
Cl Cl 0.1484 0.1585 'International Tables Vol C Tables 4.2.6.8 and 6.1.1.4'
I I -0.4742 1.8119 'International Tables Vol C Tables 4.2.6.8 and 6.1.1.4'
N N 0.0061 0.0033 'International Tables Vol C Tables 4.2.6.8 and 6.1.1.4'
O O 0.0106 0.0060 'International Tables Vol C Tables 4.2.6.8 and 6.1.1.4'
Pt Pt -1.7033 8.3905 'International Tables Vol C Tables 4.2.6.8 and 6.1.1.4'
S S 0.1246 0.1234 'International Tables Vol C Tables 4.2.6.8 and 6.1.1.4'

loop_
_geom_angle_atom_site_label_1
_geom_angle_atom_site_label_2
_geom_angle_atom_site_label_3
_geom_angle
Cl1 Pt1 Cl2 90.96(12)
S1 Pt1 Cl1 91.04(11)
S1 Pt1 Cl2 177.91(11)
N1 Pt1 Cl1 177.7(3)
N1 Pt1 Cl2 87.8(3)
N1 Pt1 S1 90.2(3)
O1 S1 Pt1 114.3(4)
O1 S1 C16 109.7(6)
O1 S1 C17 108.1(6)
C16 S1 Pt1 107.6(5)
C17 S1 Pt1 114.4(5)
C17 S1 C16 102.0(7)
C1 N1 Pt1 121.6(8)
C8 N1 Pt1 121.1(7)
C8 N1 C1 117.2(10)
C7 N2 C11 127.6(9)
C8 N2 C7 123.9(10)
C8 N2 C11 108.5(9)
C2 C1 N1 118.9(10)
C2 C1 C6 120.2(11)
C6 C1 N1 120.9(11)
C1 C2 H2 120.2
C1 C2 C3 119.6(12)
C3 C2 H2 120.2
C2 C3 H3 120.5
C2 C3 C4 119.0(14)
C4 C3 H3 120.5
C3 C4 H4 119.6
C5 C4 C3 120.8(13)
C5 C4 H4 119.6
C4 C5 H5 119.6
C4 C5 C6 120.8(13)
C6 C5 H5 119.6
C1 C6 C7 121.1(10)
C5 C6 C1 119.6(12)
C5 C6 C7 119.4(11)
O2 C7 N2 121.6(11)
O2 C7 C6 125.5(11)
N2 C7 C6 113.0(9)
N1 C8 N2 124.0(10)
N1 C8 C9 127.3(10)
N2 C8 C9 108.7(9)
O3 C9 C8 127.2(11)
O3 C9 C10 129.3(11)
C10 C9 C8 103.4(9)
C11 C10 C9 108.9(11)
C11 C10 C15 121.7(11)
C15 C10 C9 129.3(11)
C10 C11 N2 110.3(10)
C10 C11 C12 121.6(12)
C12 C11 N2 128.1(11)
C11 C12 H12 121.7
C13 C12 C11 116.5(12)
C13 C12 H12 121.7
C12 C13 H13 119.0
C12 C13 C14 122.1(12)
C14 C13 H13 119.0
C13 C14 I1 119.3(10)
C15 C14 I1 120.1(11)
C15 C14 C13 120.4(13)
C10 C15 H15 121.1
C14 C15 C10 117.7(12)
C14 C15 H15 121.1
S1 C16 H16A 109.5
S1 C16 H16B 109.5
S1 C16 H16C 109.5
H16A C16 H16B 109.5
H16A C16 H16C 109.5
H16B C16 H16C 109.5
S1 C17 H17A 109.5
S1 C17 H17B 109.5
S1 C17 H17C 109.5
H17A C17 H17B 109.5
H17A C17 H17C 109.5
H17B C17 H17C 109.5

loop_
_geom_bond_atom_site_label_1
_geom_bond_atom_site_label_2
_geom_bond_distance
Pt1 Cl1 2.302(3)
Pt1 Cl2 2.313(4)
Pt1 S1 2.203(3)
Pt1 N1 2.063(9)
I1 C14 2.097(13)
S1 O1 1.443(9)
S1 C16 1.782(13)
S1 C17 1.770(13)
O2 C7 1.205(14)
O3 C9 1.191(13)
N1 C1 1.431(14)
N1 C8 1.306(14)
N2 C7 1.387(14)
N2 C8 1.385(13)
N2 C11 1.420(16)
C1 C2 1.371(17)
C1 C6 1.395(16)
C2 H2 0.9300
C2 C3 1.382(17)
C3 H3 0.9300
C3 C4 1.40(2)
C4 H4 0.9300
C4 C5 1.34(2)
C5 H5 0.9300
C5 C6 1.363(17)
C6 C7 1.474(17)
C8 C9 1.492(16)
C9 C10 1.482(16)
C10 C11 1.363(16)
C10 C15 1.387(17)
C11 C12 1.391(16)
C12 H12 0.9300
C12 C13 1.383(19)
C13 H13 0.9300
C13 C14 1.391(19)
C14 C15 1.373(17)
C15 H15 0.9300
C16 H16A 0.9600
C16 H16B 0.9600
C16 H16C 0.9600
C17 H17A 0.9600
C17 H17B 0.9600
C17 H17C 0.9600

loop_
_geom_torsion_atom_site_label_1
_geom_torsion_atom_site_label_2
_geom_torsion_atom_site_label_3
_geom_torsion_atom_site_label_4
_geom_torsion
Pt1 N1 C1 C2 -3.4(14)
Pt1 N1 C1 C6 177.6(8)
Pt1 N1 C8 N2 -174.8(8)
Pt1 N1 C8 C9 7.3(15)
I1 C14 C15 C10 176.9(8)
Cl1 Pt1 S1 O1 158.1(4)
Cl1 Pt1 S1 C16 -79.8(5)
Cl1 Pt1 S1 C17 32.7(6)
Cl1 Pt1 N1 C1 25(7)
Cl1 Pt1 N1 C8 -158(6)
Cl2 Pt1 S1 O1 -38(4)
Cl2 Pt1 S1 C16 84(4)
Cl2 Pt1 S1 C17 -164(4)
Cl2 Pt1 N1 C1 81.9(8)
Cl2 Pt1 N1 C8 -102.0(8)
S1 Pt1 N1 C1 -97.6(8)
S1 Pt1 N1 C8 78.6(8)
O3 C9 C10 C11 177.8(12)
O3 C9 C10 C15 -6(2)
N1 Pt1 S1 O1 -23.8(5)
N1 Pt1 S1 C16 98.2(6)
N1 Pt1 S1 C17 -149.2(6)
N1 C1 C2 C3 -176.0(11)
N1 C1 C6 C5 176.3(11)
N1 C1 C6 C7 -3.1(16)
N1 C8 C9 O3 3(2)
N1 C8 C9 C10 -179.2(11)
N2 C8 C9 O3 -175.3(11)
N2 C8 C9 C10 2.6(11)
N2 C11 C12 C13 179.9(11)
C1 N1 C8 N2 1.6(15)
C1 N1 C8 C9 -176.3(10)
C1 C2 C3 C4 -2(2)
C1 C6 C7 O2 -179.4(12)
C1 C6 C7 N2 1.9(15)
C2 C1 C6 C5 -2.7(17)
C2 C1 C6 C7 177.9(11)
C2 C3 C4 C5 1(2)
C3 C4 C5 C6 -1(2)
C4 C5 C6 C1 1(2)
C4 C5 C6 C7 -179.1(12)
C5 C6 C7 O2 1.2(19)
C5 C6 C7 N2 -177.5(11)
C6 C1 C2 C3 3.0(18)
C7 N2 C8 N1 -2.8(16)
C7 N2 C8 C9 175.4(9)
C7 N2 C11 C10 -175.4(10)
C7 N2 C11 C12 3.3(18)
C8 N1 C1 C2 -179.7(11)
C8 N1 C1 C6 1.3(15)
C8 N2 C7 O2 -177.8(11)
C8 N2 C7 C6 0.9(14)
C8 N2 C11 C10 4.2(12)
C8 N2 C11 C12 -177.2(11)
C8 C9 C10 C11 -0.1(12)
C8 C9 C10 C15 176.5(11)
C9 C10 C11 N2 -2.4(12)
C9 C10 C11 C12 178.8(10)
C9 C10 C15 C14 -178.0(11)
C10 C11 C12 C13 -1.6(17)
C11 N2 C7 O2 1.7(18)
C11 N2 C7 C6 -179.6(10)
C11 N2 C8 N1 177.6(10)
C11 N2 C8 C9 -4.1(11)
C11 C10 C15 C14 -1.9(17)
C11 C12 C13 C14 1.2(19)
C12 C13 C14 I1 -176.6(10)
C12 C13 C14 C15 -1.2(19)
C13 C14 C15 C10 1.5(17)
C15 C10 C11 N2 -179.3(10)
C15 C10 C11 C12 2.0(17)
